data_1548777
loop_
_publ_author_name
'Mathieu Pasturel'
'Nabil Nasri'
'Besma Belgacem'
'Thierry Guizouarn'
'Olivier Tougait'
'Rached BEN HASSEN'
'Henri Noel'

_publ_section_title
;
 Magnetic and magnetocaloric properties of the new R3Co4+xAl12-x (R : Tb
 to Er) with the Gd3Ru4Al12 structure-type
;
_journal_name_full Mendeley
_journal_page_first 1
_journal_page_last 2
_journal_paper_doi 10.17632/pjk3gshszy.2
_journal_volume 1
_journal_year 2017
_chemical_compound_source 'synthesis as described'
_chemical_formula_moiety 'Al11.74 Co4.26 Dy3'
_chemical_formula_sum 'Al11.74 Co4.26 Dy3'
_chemical_formula_weight 1055.93
_space_group_IT_number 194
_symmetry_cell_setting hexagonal
_symmetry_Int_Tables_number 194
_symmetry_space_group_name_Hall '-P 6c 2c'
_symmetry_space_group_name_H-M 'P 63/m m c'
_atom_sites_solution_primary direct
_atom_sites_solution_secondary difmap
_cell_angle_alpha 90
_cell_angle_beta 90
_cell_angle_gamma 120
_cell_formula_units_Z 2
_cell_length_a 8.6380(10)
_cell_length_b 8.6380(10)
_cell_length_c 9.2620(10)
_cell_measurement_reflns_used 15716
_cell_measurement_temperature 293(2)
_cell_measurement_theta_max 42.106
_cell_measurement_theta_min 2.546
_cell_measurement_wavelength 0.71073
_cell_volume 598.50(12)
_computing_cell_refinement 'Dirax/lsq (Duisenberg & Schreurs, 1989-2000)'
_computing_data_collection 'Collect (Bruker AXS BV, 1997-2004)'
_computing_data_reduction 'EvalCCD (Duisenberg & Schreurs 1990-2000)'
_computing_molecular_graphics 'Ortep-3 for Windows (Farrugia, 1997)'
_computing_publication_material 'WinGX publication routines (Farrugia, 1999)'
_computing_structure_refinement 'SHELXL-97 (Sheldrick, 1997)'
_computing_structure_solution 'SHELXS-86 (Sheldrick, 1986)'
_diffrn_ambient_temperature 293(2)
_diffrn_detector 'CCD plate'
_diffrn_detector_area_resol_mean 9
_diffrn_measured_fraction_theta_full 0.999
_diffrn_measured_fraction_theta_max 0.999
_diffrn_measurement_device '95mm CCD camera on \k-goniostat'
_diffrn_measurement_device_type KappaCCD
_diffrn_measurement_method CCD
_diffrn_orient_matrix_type 'by Bruker AXS Collect from scalepack cell'
_diffrn_orient_matrix_UB_11 0.0714433
_diffrn_orient_matrix_UB_12 0.0367507
_diffrn_orient_matrix_UB_13 0.0911906
_diffrn_orient_matrix_UB_21 -0.1127527
_diffrn_orient_matrix_UB_22 -0.0507822
_diffrn_orient_matrix_UB_23 0.0576268
_diffrn_orient_matrix_UB_31 -0.0048232
_diffrn_orient_matrix_UB_32 -0.1179455
_diffrn_orient_matrix_UB_33 0.0036025
_diffrn_radiation_monochromator graphite
_diffrn_radiation_probe x-ray
_diffrn_radiation_type MoK\a
_diffrn_radiation_wavelength 0.71073
_diffrn_reflns_av_R_equivalents 0.0631
_diffrn_reflns_av_unetI/netI 0.0256
_diffrn_reflns_limit_h_max 16
_diffrn_reflns_limit_h_min -16
_diffrn_reflns_limit_k_max 16
_diffrn_reflns_limit_k_min -15
_diffrn_reflns_limit_l_max 17
_diffrn_reflns_limit_l_min -11
_diffrn_reflns_number 16962
_diffrn_reflns_theta_full 41.98
_diffrn_reflns_theta_max 41.98
_diffrn_reflns_theta_min 3.5
_diffrn_source 'Enraf Nonius FR590'
_exptl_absorpt_coefficient_mu 25.078
_exptl_absorpt_correction_T_max 0.568
_exptl_absorpt_correction_T_min 0.243
_exptl_absorpt_correction_type multi-scan
_exptl_absorpt_process_details
;
(see. Sheldrick, G. M. (2002) SADABS Bruker AXS Inc., Madison, Wisconsin, USA)
;
_exptl_crystal_colour grey
_exptl_crystal_density_diffrn 5.859
_exptl_crystal_density_method 'not measured'
_exptl_crystal_description prism
_exptl_crystal_F_000 932
_exptl_crystal_size_max 0.099
_exptl_crystal_size_mid 0.047
_exptl_crystal_size_min 0.021
_refine_diff_density_max 5.407
_refine_diff_density_min -2.245
_refine_diff_density_rms 0.356
_refine_ls_extinction_coef 0.00056(17)
_refine_ls_extinction_expression Fc^*^=kFc[1+0.001xFc^2^\l^3^/sin(2\q)]^-1/4^
_refine_ls_extinction_method SHELXL
_refine_ls_goodness_of_fit_ref 1.129
_refine_ls_matrix_type full
_refine_ls_number_parameters 28
_refine_ls_number_reflns 829
_refine_ls_number_restraints 0
_refine_ls_restrained_S_all 1.129
_refine_ls_R_factor_all 0.032
_refine_ls_R_factor_gt 0.0221
_refine_ls_shift/su_max 0
_refine_ls_shift/su_mean 0
_refine_ls_structure_factor_coef Fsqd
_refine_ls_weighting_details 'calc w=1/[\s^2^(Fo^2^)+(0.0257P)^2^+1.3810P] where P=(Fo^2^+2Fc^2^)/3'
_refine_ls_weighting_scheme calc
_refine_ls_wR_factor_gt 0.0499
_refine_ls_wR_factor_ref 0.0533
_reflns_number_gt 693
_reflns_number_total 829
_reflns_threshold_expression >2sigma(I)
_cod_data_source_file Dy3Co4Al12_archive.cif
_cod_data_source_block dy3co4al12_sad
_cod_original_sg_symbol_H-M P63/mmc
_cod_database_code 1548777

loop_
_symmetry_equiv_pos_as_xyz
'x, y, z'
'-x, -y, z+1/2'
'-y, x-y, z'
'-x+y, -x, z'
'x-y, x, z+1/2'
'y, -x+y, z+1/2'
'x-y, -y, -z'
'-x, -x+y, -z'
'y, x, -z'
'-y, -x, -z+1/2'
'x, x-y, -z+1/2'
'-x+y, y, -z+1/2'
'-x, -y, -z'
'x, y, -z-1/2'
'y, -x+y, -z'
'x-y, x, -z'
'-x+y, -x, -z-1/2'
'-y, x-y, -z-1/2'
'-x+y, y, z'
'x, x-y, z'
'-y, -x, z'
'y, x, z-1/2'
'-x, -x+y, z-1/2'
'x-y, -y, z-1/2'

loop_
_atom_site_label
_atom_site_type_symbol
_atom_site_fract_x
_atom_site_fract_y
_atom_site_fract_z
_atom_site_U_iso_or_equiv
_atom_site_adp_type
_atom_site_occupancy
_atom_site_symmetry_multiplicity
_atom_site_calc_flag
_atom_site_refinement_flags
_atom_site_disorder_assembly
_atom_site_disorder_group
Dy1 Dy 0.193945(14) 0.38789(3) 0.25 0.00738(6) Uani 1 4 d S . .
Co1 Co 0.5 0 0 0.00642(11) Uani 1 4 d S . .
Co2 Co 0 0 0 0.00648(17) Uani 1 12 d S . .
Al4 Al 0 0 0.25 0.0090(5) Uani 0.740(11) 12 d SP . .
Co4 Co 0 0 0.25 0.0090(5) Uani 0.260(11) 12 d SP . .
Al3 Al 0.3333 0.6667 0.0131(2) 0.0081(3) Uani 1 6 d S . .
Al2 Al 0.56196(9) 0.12392(19) 0.25 0.0051(2) Uani 1 4 d S . .
Al1 Al 0.16190(7) 0.32380(15) 0.57813(11) 0.00734(17) Uani 1 2 d S . .

loop_
_atom_site_aniso_label
_atom_site_aniso_U_11
_atom_site_aniso_U_22
_atom_site_aniso_U_33
_atom_site_aniso_U_23
_atom_site_aniso_U_13
_atom_site_aniso_U_12
Dy1 0.00721(8) 0.00820(10) 0.00704(9) 0 0 0.00410(5)
Co1 0.00656(18) 0.0058(2) 0.0067(2) -0.00101(19) -0.00050(10) 0.00288(11)
Co2 0.0069(2) 0.0069(2) 0.0056(4) 0 0 0.00347(12)
Al4 0.0100(6) 0.0100(6) 0.0070(8) 0 0 0.0050(3)
Co4 0.0100(6) 0.0100(6) 0.0070(8) 0 0 0.0050(3)
Al3 0.0060(4) 0.0060(4) 0.0124(7) 0 0 0.0030(2)
Al2 0.0051(4) 0.0079(6) 0.0034(5) 0 0 0.0039(3)
Al1 0.0067(3) 0.0061(4) 0.0090(4) -0.0001(3) -0.00006(17) 0.00304(19)

loop_
_atom_type_symbol
_atom_type_description
_atom_type_scat_dispersion_real
_atom_type_scat_dispersion_imag
_atom_type_scat_source
Al Al 0.0645 0.0514 'International Tables Vol C Tables 4.2.6.8 and 6.1.1.4'
Co Co 0.3494 0.9721 'International Tables Vol C Tables 4.2.6.8 and 6.1.1.4'
Dy Dy -0.1892 4.4098 'International Tables Vol C Tables 4.2.6.8 and 6.1.1.4'

loop_
_exptl_crystal_face_index_h
_exptl_crystal_face_index_k
_exptl_crystal_face_index_l
_exptl_crystal_face_perp_dist
1 1 -8 0.053
1 12 -7 0.041
-1 -8 7 0.006
0 -5 -1 0.047
-1 0 10 0.029
-1 5 7 0.053
-4 1 3 0.01
4 -1 -2 0.024
11 -3 4 0.031
-4 1 -6 0.068
4 -1 -8 0.047
19 1 1 0.026
2 -1 -1 0.011
2 -11 -10 0.055

loop_
_geom_angle_atom_site_label_1
_geom_angle_atom_site_label_2
_geom_angle_atom_site_label_3
_geom_angle
_geom_angle_site_symmetry_1
_geom_angle_site_symmetry_3
Al4 Dy1 Al2 97.218(17) . 3
Al4 Dy1 Al2 97.218(17) . 4_665
Al2 Dy1 Al2 165.56(3) 3 4_665
Al4 Dy1 Al3 133.54(3) . 14_556
Al2 Dy1 Al3 85.035(12) 3 14_556
Al2 Dy1 Al3 85.035(12) 4_665 14_556
Al4 Dy1 Al3 133.54(3) . .
Al2 Dy1 Al3 85.035(12) 3 .
Al2 Dy1 Al3 85.035(12) 4_665 .
Al3 Dy1 Al3 92.92(5) 14_556 .
Al4 Dy1 Al1 81.04(2) . 14_556
Al2 Dy1 Al1 91.122(4) 3 14_556
Al2 Dy1 Al1 91.122(4) 4_665 14_556
Al3 Dy1 Al1 145.42(3) 14_556 14_556
Al3 Dy1 Al1 52.51(3) . 14_556
Al4 Dy1 Al1 81.04(2) . .
Al2 Dy1 Al1 91.122(4) 3 .
Al2 Dy1 Al1 91.122(4) 4_665 .
Al3 Dy1 Al1 52.51(3) 14_556 .
Al3 Dy1 Al1 145.42(3) . .
Al1 Dy1 Al1 162.07(4) 14_556 .
Al4 Dy1 Al1 57.300(17) . 5_554
Al2 Dy1 Al1 53.33(2) 3 5_554
Al2 Dy1 Al1 137.13(2) 4_665 5_554
Al3 Dy1 Al1 137.81(2) 14_556 5_554
Al3 Dy1 Al1 90.20(2) . 5_554
Al1 Dy1 Al1 54.08(3) 14_556 5_554
Al1 Dy1 Al1 114.73(2) . 5_554
Al4 Dy1 Al1 57.300(17) . 16_556
Al2 Dy1 Al1 53.33(2) 3 16_556
Al2 Dy1 Al1 137.13(2) 4_665 16_556
Al3 Dy1 Al1 90.20(2) 14_556 16_556
Al3 Dy1 Al1 137.81(2) . 16_556
Al1 Dy1 Al1 114.73(2) 14_556 16_556
Al1 Dy1 Al1 54.08(3) . 16_556
Al1 Dy1 Al1 61.15(3) 5_554 16_556
Al4 Dy1 Al1 57.300(17) . 6_554
Al2 Dy1 Al1 137.13(2) 3 6_554
Al2 Dy1 Al1 53.33(2) 4_665 6_554
Al3 Dy1 Al1 137.81(2) 14_556 6_554
Al3 Dy1 Al1 90.20(2) . 6_554
Al1 Dy1 Al1 54.08(3) 14_556 6_554
Al1 Dy1 Al1 114.73(2) . 6_554
Al1 Dy1 Al1 84.19(4) 5_554 6_554
Al1 Dy1 Al1 114.60(4) 16_556 6_554
Al4 Dy1 Al1 57.300(17) . 15_556
Al2 Dy1 Al1 137.13(2) 3 15_556
Al2 Dy1 Al1 53.33(2) 4_665 15_556
Al3 Dy1 Al1 90.20(2) 14_556 15_556
Al3 Dy1 Al1 137.81(2) . 15_556
Al1 Dy1 Al1 114.73(2) 14_556 15_556
Al1 Dy1 Al1 54.08(3) . 15_556
Al1 Dy1 Al1 114.60(3) 5_554 15_556
Al1 Dy1 Al1 84.19(4) 16_556 15_556
Al1 Dy1 Al1 61.15(3) 6_554 15_556
Al2 Co1 Al2 180 13_655 .
Al2 Co1 Al3 109.04(5) 13_655 13_665
Al2 Co1 Al3 70.96(5) . 13_665
Al2 Co1 Al3 70.96(5) 13_655 1_545
Al2 Co1 Al3 109.04(5) . 1_545
Al3 Co1 Al3 180 13_665 1_545
Al2 Co1 Al1 64.76(2) 13_655 17_556
Al2 Co1 Al1 115.24(2) . 17_556
Al3 Co1 Al1 116.51(3) 13_665 17_556
Al3 Co1 Al1 63.49(3) 1_545 17_556
Al2 Co1 Al1 115.24(2) 13_655 5_654
Al2 Co1 Al1 64.76(2) . 5_654
Al3 Co1 Al1 63.49(3) 13_665 5_654
Al3 Co1 Al1 116.51(3) 1_545 5_654
Al1 Co1 Al1 180.00(6) 17_556 5_654
Al2 Co1 Al1 64.76(2) 13_655 18_656
Al2 Co1 Al1 115.24(2) . 18_656
Al3 Co1 Al1 116.51(3) 13_665 18_656
Al3 Co1 Al1 63.49(3) 1_545 18_656
Al1 Co1 Al1 115.16(4) 17_556 18_656
Al1 Co1 Al1 64.84(4) 5_654 18_656
Al2 Co1 Al1 115.24(2) 13_655 6_554
Al2 Co1 Al1 64.76(2) . 6_554
Al3 Co1 Al1 63.49(3) 13_665 6_554
Al3 Co1 Al1 116.51(3) 1_545 6_554
Al1 Co1 Al1 64.84(4) 17_556 6_554
Al1 Co1 Al1 115.16(4) 5_654 6_554
Al1 Co1 Al1 180.00(5) 18_656 6_554
Al2 Co1 Dy1 119.45(2) 13_655 4
Al2 Co1 Dy1 60.55(2) . 4
Al3 Co1 Dy1 118.47(3) 13_665 4
Al3 Co1 Dy1 61.53(3) 1_545 4
Al1 Co1 Dy1 61.65(2) 17_556 4
Al1 Co1 Dy1 118.35(2) 5_654 4
Al1 Co1 Dy1 117.13(2) 18_656 4
Al1 Co1 Dy1 62.87(2) 6_554 4
Al2 Co1 Dy1 60.55(2) 13_655 16_655
Al2 Co1 Dy1 119.45(2) . 16_655
Al3 Co1 Dy1 61.53(3) 13_665 16_655
Al3 Co1 Dy1 118.47(3) 1_545 16_655
Al1 Co1 Dy1 118.35(2) 17_556 16_655
Al1 Co1 Dy1 61.65(2) 5_654 16_655
Al1 Co1 Dy1 62.87(2) 18_656 16_655
Al1 Co1 Dy1 117.13(2) 6_554 16_655
Dy1 Co1 Dy1 180.000(4) 4 16_655
Al2 Co1 Dy1 119.45(2) 13_655 3_655
Al2 Co1 Dy1 60.55(2) . 3_655
Al3 Co1 Dy1 118.47(3) 13_665 3_655
Al3 Co1 Dy1 61.53(3) 1_545 3_655
Al1 Co1 Dy1 117.13(2) 17_556 3_655
Al1 Co1 Dy1 62.87(2) 5_654 3_655
Al1 Co1 Dy1 61.65(2) 18_656 3_655
Al1 Co1 Dy1 118.35(2) 6_554 3_655
Dy1 Co1 Dy1 66.926(9) 4 3_655
Dy1 Co1 Dy1 113.074(9) 16_655 3_655
Al2 Co1 Dy1 60.55(2) 13_655 15
Al2 Co1 Dy1 119.45(2) . 15
Al3 Co1 Dy1 61.53(3) 13_665 15
Al3 Co1 Dy1 118.47(3) 1_545 15
Al1 Co1 Dy1 62.87(2) 17_556 15
Al1 Co1 Dy1 117.13(2) 5_654 15
Al1 Co1 Dy1 118.35(2) 18_656 15
Al1 Co1 Dy1 61.65(2) 6_554 15
Dy1 Co1 Dy1 113.074(9) 4 15
Dy1 Co1 Dy1 66.926(9) 16_655 15
Dy1 Co1 Dy1 180.000(3) 3_655 15
Co4 Co2 Al4 180 13 .
Co4 Co2 Al4 0 13 13
Al4 Co2 Al4 180 . 13
Co4 Co2 Al1 73.37(2) 13 18_556
Al4 Co2 Al1 106.63(2) . 18_556
Al4 Co2 Al1 73.37(2) 13 18_556
Co4 Co2 Al1 106.63(2) 13 6_554
Al4 Co2 Al1 73.37(2) . 6_554
Al4 Co2 Al1 106.63(2) 13 6_554
Al1 Co2 Al1 180.00(5) 18_556 6_554
Co4 Co2 Al1 73.37(2) 13 17_556
Al4 Co2 Al1 106.63(2) . 17_556
Al4 Co2 Al1 73.37(2) 13 17_556
Al1 Co2 Al1 112.15(2) 18_556 17_556
Al1 Co2 Al1 67.85(2) 6_554 17_556
Co4 Co2 Al1 106.63(2) 13 5_554
Al4 Co2 Al1 73.37(2) . 5_554
Al4 Co2 Al1 106.63(2) 13 5_554
Al1 Co2 Al1 67.85(2) 18_556 5_554
Al1 Co2 Al1 112.15(2) 6_554 5_554
Al1 Co2 Al1 180.00(5) 17_556 5_554
Co4 Co2 Al1 106.63(2) 13 2_554
Al4 Co2 Al1 73.37(2) . 2_554
Al4 Co2 Al1 106.63(2) 13 2_554
Al1 Co2 Al1 67.85(2) 18_556 2_554
Al1 Co2 Al1 112.15(2) 6_554 2_554
Al1 Co2 Al1 67.85(2) 17_556 2_554
Al1 Co2 Al1 112.15(2) 5_554 2_554
Co4 Co2 Al1 73.37(2) 13 14_556
Al4 Co2 Al1 106.63(2) . 14_556
Al4 Co2 Al1 73.37(2) 13 14_556
Al1 Co2 Al1 112.15(2) 18_556 14_556
Al1 Co2 Al1 67.85(2) 6_554 14_556
Al1 Co2 Al1 112.15(2) 17_556 14_556
Al1 Co2 Al1 67.85(2) 5_554 14_556
Al1 Co2 Al1 180.00(4) 2_554 14_556
Co2 Al4 Co2 180 2 .
Co2 Al4 Al1 56.69(2) 2 15_556
Co2 Al4 Al1 123.31(2) . 15_556
Co2 Al4 Al1 123.31(2) 2 2_554
Co2 Al4 Al1 56.69(2) . 2_554
Al1 Al4 Al1 130.602(13) 15_556 2_554
Co2 Al4 Al1 123.31(2) 2 5_554
Co2 Al4 Al1 56.69(2) . 5_554
Al1 Al4 Al1 130.602(13) 15_556 5_554
Al1 Al4 Al1 92.73(3) 2_554 5_554
Co2 Al4 Al1 56.69(2) 2 16_556
Co2 Al4 Al1 123.31(2) . 16_556
Al1 Al4 Al1 92.73(3) 15_556 16_556
Al1 Al4 Al1 130.602(13) 2_554 16_556
Al1 Al4 Al1 66.62(4) 5_554 16_556
Co2 Al4 Al1 123.31(2) 2 6_554
Co2 Al4 Al1 56.69(2) . 6_554
Al1 Al4 Al1 66.62(4) 15_556 6_554
Al1 Al4 Al1 92.73(3) 2_554 6_554
Al1 Al4 Al1 92.73(3) 5_554 6_554
Al1 Al4 Al1 130.602(13) 16_556 6_554
Co2 Al4 Al1 56.69(2) 2 13_556
Co2 Al4 Al1 123.31(2) . 13_556
Al1 Al4 Al1 92.73(3) 15_556 13_556
Al1 Al4 Al1 66.62(4) 2_554 13_556
Al1 Al4 Al1 130.602(13) 5_554 13_556
Al1 Al4 Al1 92.73(3) 16_556 13_556
Al1 Al4 Al1 130.602(13) 6_554 13_556
Co2 Al4 Dy1 90 2 3
Co2 Al4 Dy1 90 . 3
Al1 Al4 Dy1 146.69(2) 15_556 3
Al1 Al4 Dy1 65.301(6) 2_554 3
Al1 Al4 Dy1 65.301(6) 5_554 3
Al1 Al4 Dy1 65.301(6) 16_556 3
Al1 Al4 Dy1 146.69(2) 6_554 3
Al1 Al4 Dy1 65.301(6) 13_556 3
Co2 Al4 Dy1 90 2 .
Co2 Al4 Dy1 90 . .
Al1 Al4 Dy1 65.301(6) 15_556 .
Al1 Al4 Dy1 146.69(2) 2_554 .
Al1 Al4 Dy1 65.301(6) 5_554 .
Al1 Al4 Dy1 65.301(6) 16_556 .
Al1 Al4 Dy1 65.301(6) 6_554 .
Al1 Al4 Dy1 146.69(2) 13_556 .
Dy1 Al4 Dy1 120 3 .
Co2 Al4 Dy1 90 2 4
Co2 Al4 Dy1 90 . 4
Al1 Al4 Dy1 65.301(6) 15_556 4
Al1 Al4 Dy1 65.301(6) 2_554 4
Al1 Al4 Dy1 146.69(2) 5_554 4
Al1 Al4 Dy1 146.69(2) 16_556 4
Al1 Al4 Dy1 65.301(6) 6_554 4
Al1 Al4 Dy1 65.301(6) 13_556 4
Dy1 Al4 Dy1 120 3 4
Dy1 Al4 Dy1 120 . 4
Co1 Al3 Co1 119.767(7) 3 1_565
Co1 Al3 Co1 119.767(7) 3 4_665
Co1 Al3 Co1 119.767(7) 1_565 4_665
Co1 Al3 Al1 60.691(10) 3 17_566
Co1 Al3 Al1 60.691(10) 1_565 17_566
Co1 Al3 Al1 158.99(8) 4_665 17_566
Co1 Al3 Al1 60.691(10) 3 14_556
Co1 Al3 Al1 158.99(8) 1_565 14_556
Co1 Al3 Al1 60.691(10) 4_665 14_556
Al1 Al3 Al1 110.68(4) 17_566 14_556
Co1 Al3 Al1 158.99(8) 3 18_666
Co1 Al3 Al1 60.691(10) 1_565 18_666
Co1 Al3 Al1 60.691(10) 4_665 18_666
Al1 Al3 Al1 110.68(4) 17_566 18_666
Al1 Al3 Al1 110.68(4) 14_556 18_666
Co1 Al3 Al2 54.48(3) 3 15_565
Co1 Al3 Al2 103.25(5) 1_565 15_565
Co1 Al3 Al2 103.25(5) 4_665 15_565
Al1 Al3 Al2 58.67(3) 17_566 15_565
Al1 Al3 Al2 58.67(3) 14_556 15_565
Al1 Al3 Al2 104.51(7) 18_666 15_565
Co1 Al3 Al2 103.25(5) 3 13_665
Co1 Al3 Al2 54.48(3) 1_565 13_665
Co1 Al3 Al2 103.25(5) 4_665 13_665
Al1 Al3 Al2 58.67(3) 17_566 13_665
Al1 Al3 Al2 104.51(7) 14_556 13_665
Al1 Al3 Al2 58.67(3) 18_666 13_665
Al2 Al3 Al2 55.85(5) 15_565 13_665
Co1 Al3 Al2 103.25(5) 3 16
Co1 Al3 Al2 103.25(5) 1_565 16
Co1 Al3 Al2 54.48(3) 4_665 16
Al1 Al3 Al2 104.51(7) 17_566 16
Al1 Al3 Al2 58.67(3) 14_556 16
Al1 Al3 Al2 58.67(3) 18_666 16
Al2 Al3 Al2 55.85(5) 15_565 16
Al2 Al3 Al2 55.85(5) 13_665 16
Co1 Al3 Dy1 72.01(2) 3 4_565
Co1 Al3 Dy1 72.01(2) 1_565 4_565
Co1 Al3 Dy1 136.32(7) 4_665 4_565
Al1 Al3 Dy1 64.69(3) 17_566 4_565
Al1 Al3 Dy1 123.64(3) 14_556 4_565
Al1 Al3 Dy1 123.64(3) 18_666 4_565
Al2 Al3 Dy1 115.05(2) 15_565 4_565
Al2 Al3 Dy1 115.05(2) 13_665 4_565
Al2 Al3 Dy1 169.20(5) 16 4_565
Co1 Al3 Dy1 136.32(7) 3 3_665
Co1 Al3 Dy1 72.01(2) 1_565 3_665
Co1 Al3 Dy1 72.01(2) 4_665 3_665
Al1 Al3 Dy1 123.64(3) 17_566 3_665
Al1 Al3 Dy1 123.64(3) 14_556 3_665
Al1 Al3 Dy1 64.69(3) 18_666 3_665
Al2 Al3 Dy1 169.20(5) 15_565 3_665
Al2 Al3 Dy1 115.05(2) 13_665 3_665
Al2 Al3 Dy1 115.05(2) 16 3_665
Dy1 Al3 Dy1 73.25(4) 4_565 3_665
Co1 Al3 Dy1 72.01(2) 3 .
Co1 Al3 Dy1 136.32(7) 1_565 .
Co1 Al3 Dy1 72.01(2) 4_665 .
Al1 Al3 Dy1 123.64(3) 17_566 .
Al1 Al3 Dy1 64.69(3) 14_556 .
Al1 Al3 Dy1 123.64(3) 18_666 .
Al2 Al3 Dy1 115.05(2) 15_565 .
Al2 Al3 Dy1 169.20(5) 13_665 .
Al2 Al3 Dy1 115.05(2) 16 .
Dy1 Al3 Dy1 73.25(4) 4_565 .
Dy1 Al3 Dy1 73.25(4) 3_665 .
Co1 Al2 Co1 136.36(6) . 2_655
Co1 Al2 Al2 108.78(3) . 3_655
Co1 Al2 Al2 108.78(3) 2_655 3_655
Co1 Al2 Al2 108.78(3) . 4_665
Co1 Al2 Al2 108.78(3) 2_655 4_665
Al2 Al2 Al2 60 3_655 4_665
Co1 Al2 Al1 60.037(17) . 6_554
Co1 Al2 Al1 125.19(3) 2_655 6_554
Al2 Al2 Al1 108.34(3) 3_655 6_554
Al2 Al2 Al1 60.41(3) 4_665 6_554
Co1 Al2 Al1 125.19(3) . 15_556
Co1 Al2 Al1 60.037(17) 2_655 15_556
Al2 Al2 Al1 108.34(3) 3_655 15_556
Al2 Al2 Al1 60.41(3) 4_665 15_556
Al1 Al2 Al1 70.81(4) 6_554 15_556
Co1 Al2 Al1 125.19(3) . 16_656
Co1 Al2 Al1 60.037(17) 2_655 16_656
Al2 Al2 Al1 60.41(3) 3_655 16_656
Al2 Al2 Al1 108.34(3) 4_665 16_656
Al1 Al2 Al1 168.13(6) 6_554 16_656
Al1 Al2 Al1 107.89(4) 15_556 16_656
Co1 Al2 Al1 60.037(17) . 5_654
Co1 Al2 Al1 125.19(3) 2_655 5_654
Al2 Al2 Al1 60.41(3) 3_655 5_654
Al2 Al2 Al1 108.34(3) 4_665 5_654
Al1 Al2 Al1 107.89(4) 6_554 5_654
Al1 Al2 Al1 168.13(6) 15_556 5_654
Al1 Al2 Al1 70.81(4) 16_656 5_654
Co1 Al2 Al3 169.08(6) . 2_665
Co1 Al2 Al3 54.56(2) 2_655 2_665
Al2 Al2 Al3 62.07(3) 3_655 2_665
Al2 Al2 Al3 62.07(3) 4_665 2_665
Al1 Al2 Al3 115.56(3) 6_554 2_665
Al1 Al2 Al3 57.09(2) 15_556 2_665
Al1 Al2 Al3 57.09(2) 16_656 2_665
Al1 Al2 Al3 115.56(3) 5_654 2_665
Co1 Al2 Al3 54.56(2) . 13_665
Co1 Al2 Al3 169.08(6) 2_655 13_665
Al2 Al2 Al3 62.07(3) 3_655 13_665
Al2 Al2 Al3 62.07(3) 4_665 13_665
Al1 Al2 Al3 57.09(2) 6_554 13_665
Al1 Al2 Al3 115.56(3) 15_556 13_665
Al1 Al2 Al3 115.56(3) 16_656 13_665
Al1 Al2 Al3 57.09(2) 5_654 13_665
Al3 Al2 Al3 114.52(6) 2_665 13_665
Co1 Al2 Dy1 72.78(3) . 4
Co1 Al2 Dy1 72.78(3) 2_655 4
Al2 Al2 Dy1 172.782(17) 3_655 4
Al2 Al2 Dy1 112.782(17) 4_665 4
Al1 Al2 Dy1 66.01(2) 6_554 4
Al1 Al2 Dy1 66.01(2) 15_556 4
Al1 Al2 Dy1 124.85(4) 16_656 4
Al1 Al2 Dy1 124.85(4) 5_654 4
Al3 Al2 Dy1 115.510(19) 2_665 4
Al3 Al2 Dy1 115.510(19) 13_665 4
Co1 Al2 Dy1 72.78(3) . 3_655
Co1 Al2 Dy1 72.78(3) 2_655 3_655
Al2 Al2 Dy1 112.782(17) 3_655 3_655
Al2 Al2 Dy1 172.782(17) 4_665 3_655
Al1 Al2 Dy1 124.85(4) 6_554 3_655
Al1 Al2 Dy1 124.85(4) 15_556 3_655
Al1 Al2 Dy1 66.01(2) 16_656 3_655
Al1 Al2 Dy1 66.01(2) 5_654 3_655
Al3 Al2 Dy1 115.510(19) 2_665 3_655
Al3 Al2 Dy1 115.510(19) 13_665 3_655
Dy1 Al2 Dy1 74.44(3) 4 3_655
Co2 Al1 Co1 113.65(3) 2 5
Co2 Al1 Co1 113.65(3) 2 6_565
Co1 Al1 Co1 110.30(4) 5 6_565
Co2 Al1 Al3 145.14(6) 2 14_556
Co1 Al1 Al3 55.82(2) 5 14_556
Co1 Al1 Al3 55.82(2) 6_565 14_556
Co2 Al1 Al2 141.92(4) 2 16_556
Co1 Al1 Al2 55.20(2) 5 16_556
Co1 Al1 Al2 103.87(5) 6_565 16_556
Al3 Al1 Al2 64.24(4) 14_556 16_556
Co2 Al1 Al2 141.92(4) 2 15_566
Co1 Al1 Al2 103.87(5) 5 15_566
Co1 Al1 Al2 55.20(2) 6_565 15_566
Al3 Al1 Al2 64.24(4) 14_556 15_566
Al2 Al1 Al2 59.18(6) 16_556 15_566
Co2 Al1 Al1 56.077(10) 2 16_556
Co1 Al1 Al1 133.16(6) 5 16_556
Co1 Al1 Al1 57.58(2) 6_565 16_556
Al3 Al1 Al1 104.31(4) 14_556 16_556
Al2 Al1 Al1 160.49(3) 16_556 16_556
Al2 Al1 Al1 102.03(3) 15_566 16_556
Co2 Al1 Al1 56.077(10) 2 15_556
Co1 Al1 Al1 57.58(2) 5 15_556
Co1 Al1 Al1 133.16(6) 6_565 15_556
Al3 Al1 Al1 104.31(4) 14_556 15_556
Al2 Al1 Al1 102.03(3) 16_556 15_556
Al2 Al1 Al1 160.49(3) 15_566 15_556
Al1 Al1 Al1 96.05(5) 16_556 15_556
Co2 Al1 Al4 49.95(2) 2 13_556
Co1 Al1 Al4 124.725(19) 5 13_556
Co1 Al1 Al4 124.725(19) 6_565 13_556
Al3 Al1 Al4 164.92(6) 14_556 13_556
Al2 Al1 Al4 102.93(3) 16_556 13_556
Al2 Al1 Al4 102.93(3) 15_566 13_556
Al1 Al1 Al4 85.58(2) 16_556 13_556
Al1 Al1 Al4 85.58(2) 15_556 13_556
Co2 Al1 Co4 49.95(2) 2 13_556
Co1 Al1 Co4 124.725(19) 5 13_556
Co1 Al1 Co4 124.725(19) 6_565 13_556
Al3 Al1 Co4 164.92(6) 14_556 13_556
Al2 Al1 Co4 102.93(3) 16_556 13_556
Al2 Al1 Co4 102.93(3) 15_566 13_556
Al1 Al1 Co4 85.58(2) 16_556 13_556
Al1 Al1 Co4 85.58(2) 15_556 13_556
Al4 Al1 Co4 0 13_556 13_556
Co2 Al1 Dy1 82.33(3) 2 .
Co1 Al1 Dy1 69.53(2) 5 .
Co1 Al1 Dy1 69.53(2) 6_565 .
Al3 Al1 Dy1 62.81(4) 14_556 .
Al2 Al1 Dy1 118.12(3) 16_556 .
Al2 Al1 Dy1 118.12(3) 15_566 .
Al1 Al1 Dy1 63.91(4) 16_556 .
Al1 Al1 Dy1 63.91(4) 15_556 .
Al4 Al1 Dy1 132.28(4) 13_556 .
Co4 Al1 Dy1 132.28(4) 13_556 .
Co2 Al1 Dy1 81.27(2) 2 15_556
Co1 Al1 Dy1 68.677(7) 5 15_556
Co1 Al1 Dy1 162.63(4) 6_565 15_556
Al3 Al1 Dy1 117.00(3) 14_556 15_556
Al2 Al1 Dy1 60.66(3) 16_556 15_556
Al2 Al1 Dy1 107.65(4) 15_566 15_556
Al1 Al1 Dy1 136.44(2) 16_556 15_556
Al1 Al1 Dy1 62.01(3) 15_556 15_556
Al4 Al1 Dy1 57.399(17) 13_556 15_556
Co4 Al1 Dy1 57.399(17) 13_556 15_556
Dy1 Al1 Dy1 123.425(18) . 15_556

loop_
_geom_bond_atom_site_label_1
_geom_bond_atom_site_label_2
_geom_bond_distance
_geom_bond_site_symmetry_2
Dy1 Al4 2.9017(4) .
Dy1 Al2 2.9860(12) 3
Dy1 Al2 2.9860(12) 4_665
Dy1 Al3 3.0273(14) 14_556
Dy1 Al3 3.0273(14) .
Dy1 Al1 3.0768(11) 14_556
Dy1 Al1 3.0768(11) .
Dy1 Al1 3.1293(7) 5_554
Dy1 Al1 3.1293(7) 16_556
Dy1 Al1 3.1293(7) 6_554
Dy1 Al1 3.1293(7) 15_556
Co1 Al2 2.4942(6) 13_655
Co1 Al2 2.4942(6) .
Co1 Al3 2.4965(3) 13_665
Co1 Al3 2.4965(3) 1_545
Co1 Al1 2.6314(7) 17_556
Co1 Al1 2.6314(7) 5_654
Co1 Al1 2.6314(7) 18_656
Co1 Al1 2.6314(7) 6_554
Co1 Dy1 3.2754(3) 4
Co1 Dy1 3.2754(3) 16_655
Co1 Dy1 3.2754(3) 3_655
Co1 Dy1 3.2754(3) 15
Co2 Co4 2.3155(3) 13
Co2 Al4 2.3155(3) .
Co2 Al4 2.3155(3) 13
Co2 Al1 2.5281(11) 18_556
Co2 Al1 2.5281(11) 6_554
Co2 Al1 2.5281(11) 17_556
Co2 Al1 2.5281(11) 5_554
Co2 Al1 2.5281(11) 2_554
Co2 Al1 2.5281(11) 14_556
Al4 Co2 2.3155(3) 2
Al4 Al1 2.8985(11) 15_556
Al4 Al1 2.8985(11) 2_554
Al4 Al1 2.8985(11) 5_554
Al4 Al1 2.8985(11) 16_556
Al4 Al1 2.8985(11) 6_554
Al4 Al1 2.8985(11) 13_556
Al4 Dy1 2.9017(4) 3
Al4 Dy1 2.9017(4) 4
Al3 Co1 2.4965(3) 3
Al3 Co1 2.4965(3) 1_565
Al3 Co1 2.4965(3) 4_665
Al3 Al1 2.7004(13) 17_566
Al3 Al1 2.7004(13) 14_556
Al3 Al1 2.7004(13) 18_666
Al3 Al2 2.8968(18) 15_565
Al3 Al2 2.8968(18) 13_665
Al3 Al2 2.8968(18) 16
Al3 Dy1 3.0273(14) 4_565
Al3 Dy1 3.0273(14) 3_665
Al2 Co1 2.4942(6) 2_655
Al2 Al2 2.713(2) 3_655
Al2 Al2 2.713(2) 4_665
Al2 Al1 2.7475(10) 6_554
Al2 Al1 2.7475(10) 15_556
Al2 Al1 2.7475(10) 16_656
Al2 Al1 2.7475(10) 5_654
Al2 Al3 2.8968(18) 2_665
Al2 Al3 2.8968(18) 13_665
Al2 Dy1 2.9860(12) 4
Al2 Dy1 2.9860(12) 3_655
Al1 Co2 2.5281(11) 2
Al1 Co1 2.6314(7) 5
Al1 Co1 2.6314(7) 6_565
Al1 Al3 2.7004(13) 14_556
Al1 Al2 2.7475(10) 16_556
Al1 Al2 2.7475(10) 15_566
Al1 Al1 2.8217(14) 16_556
Al1 Al1 2.8217(14) 15_556
Al1 Al4 2.8985(11) 13_556
Al1 Co4 2.8985(11) 13_556
Al1 Dy1 3.1293(7) 15_556
